data_4519090
loop_
_publ_author_name
'Jiang, Xue'
'Wu, Ben'
'Bai, Peng'
'Lyu, Jiafei'
'Guo, Xianghai'

_publ_section_title
;
 Novel Fluorine-Pillared Metal-Organic Framework for Highly Effective
 Lithium Enrichment from Brine.
;
_journal_issue 40
_journal_name_full 'ACS applied materials &amp; interfaces'
_journal_page_first 47793
_journal_page_last 47799
_journal_paper_doi 10.1021/acsami.1c17080
_journal_volume 13
_journal_year 2021
_chemical_formula_moiety '0.25(C36 H12 F12 Fe12 O36), 0.5(H4 O2)'
_chemical_formula_sum 'C9 H5 F3 Fe3 O10'
_chemical_formula_weight 497.68
_space_group_crystal_system orthorhombic
_space_group_IT_number 57
_space_group_name_Hall '-P 2c 2b'
_space_group_name_H-M_alt 'P b c m'
_atom_sites_solution_hydrogens mixed
_atom_sites_solution_primary dual
_audit_creation_date 2021-04-07
_audit_creation_method
;
Olex2 1.2
(compiled 2018.05.29 svn.r3508 for OlexSys, GUI svn.r5506)
;
_cell_angle_alpha 90
_cell_angle_beta 90
_cell_angle_gamma 90
_cell_formula_units_Z 4
_cell_length_a 3.8110(5)
_cell_length_b 25.004(5)
_cell_length_c 14.5850(13)
_cell_measurement_reflns_used 665
_cell_measurement_temperature 100.00(10)
_cell_measurement_theta_max 71.5980
_cell_measurement_theta_min 4.5820
_cell_volume 1389.8(4)
_computing_cell_refinement 'CrysAlisPro 1.171.40.84a (Rigaku OD, 2020)'
_computing_data_collection 'CrysAlisPro 1.171.40.84a (Rigaku OD, 2020)'
_computing_data_reduction 'CrysAlisPro 1.171.40.84a (Rigaku OD, 2020)'
_computing_molecular_graphics 'Olex2 (Dolomanov et al., 2009)'
_computing_publication_material 'Olex2 (Dolomanov et al., 2009)'
_computing_structure_refinement 'ShelXL (Sheldrick, 2015)'
_computing_structure_solution 'ShelXT (Sheldrick, 2015)'
_diffrn_ambient_environment N~2~
_diffrn_ambient_temperature 100.00(10)
_diffrn_detector 'Hybrid Pixel Array Detector'
_diffrn_detector_area_resol_mean 10.0000
_diffrn_measured_fraction_theta_full 0.994
_diffrn_measured_fraction_theta_max 0.994
_diffrn_measurement_details
;
List of Runs (angles in degrees, time in seconds):

  # Type    Start    End  Width  t~exp~   \w     \q     \k     \f   Frames
--------------------------------------------------------------------------
  1  \w    -23.00  38.00   1.00   14.00    --    0.00  82.00 -60.00   61
  2  \w     32.00 126.00   1.00   14.00    --  101.30 -82.00 -60.00   94
  3  \w    -24.00  19.00   1.00   14.00    --    0.00  82.00  90.00   43
  4  \w     16.00 130.00   1.00   14.00    --  101.30 -82.00-180.00  114
  5  \w     82.00 123.00   1.00   14.00    --  101.30  82.00-180.00   41
  6  \w    147.00 177.00   1.00   14.00    --  101.30  82.00-180.00   30
  7  \w     15.00 127.00   1.00   14.00    --  101.30 -19.00   0.00  112
;
_diffrn_measurement_device 'four-circle diffractometer'
_diffrn_measurement_device_type 'XtaLAB AFC12 (RINC): Kappa single'
_diffrn_measurement_method '\w scans'
_diffrn_orient_matrix_type 'CrysAlisPro convention (1999,Acta A55,543-557)'
_diffrn_orient_matrix_UB_11 0.0198278000
_diffrn_orient_matrix_UB_12 0.0764136000
_diffrn_orient_matrix_UB_13 -0.0423475000
_diffrn_orient_matrix_UB_21 0.0303839000
_diffrn_orient_matrix_UB_22 -0.0728444000
_diffrn_orient_matrix_UB_23 -0.0444107000
_diffrn_orient_matrix_UB_31 -0.4028106000
_diffrn_orient_matrix_UB_32 -0.0017459000
_diffrn_orient_matrix_UB_33 -0.0054339000
_diffrn_radiation_monochromator mirror
_diffrn_radiation_probe x-ray
_diffrn_radiation_type CuK\a
_diffrn_radiation_wavelength 1.54184
_diffrn_reflns_av_R_equivalents 0.0881
_diffrn_reflns_av_unetI/netI 0.0851
_diffrn_reflns_Laue_measured_fraction_full 0.994
_diffrn_reflns_Laue_measured_fraction_max 0.994
_diffrn_reflns_limit_h_max 4
_diffrn_reflns_limit_h_min -3
_diffrn_reflns_limit_k_max 22
_diffrn_reflns_limit_k_min -29
_diffrn_reflns_limit_l_max 16
_diffrn_reflns_limit_l_min -17
_diffrn_reflns_number 4397
_diffrn_reflns_point_group_measured_fraction_full 0.994
_diffrn_reflns_point_group_measured_fraction_max 0.994
_diffrn_reflns_theta_full 64.998
_diffrn_reflns_theta_max 64.998
_diffrn_reflns_theta_min 3.535
_diffrn_source 'Rotating-anode X-ray tube (dual wavelength)'
_diffrn_source_type 'Rigaku (Cu) X-ray DW Source'
_exptl_absorpt_coefficient_mu 25.714
_exptl_absorpt_correction_T_max 1.00000
_exptl_absorpt_correction_T_min 0.41781
_exptl_absorpt_correction_type multi-scan
_exptl_absorpt_process_details
;
CrysAlisPro 1.171.40.84a (Rigaku Oxford Diffraction, 2020)
Empirical absorption correction using spherical harmonics,
implemented in SCALE3 ABSPACK scaling algorithm.
;
_exptl_crystal_colour colourless
_exptl_crystal_colour_primary colourless
_exptl_crystal_density_diffrn 2.378
_exptl_crystal_description needle
_exptl_crystal_F_000 976
_exptl_crystal_size_max 0.09
_exptl_crystal_size_mid 0.03
_exptl_crystal_size_min 0.03
_refine_diff_density_max 4.338
_refine_diff_density_min -3.378
_refine_diff_density_rms 0.591
_refine_ls_extinction_method none
_refine_ls_goodness_of_fit_ref 1.860
_refine_ls_hydrogen_treatment constr
_refine_ls_matrix_type full
_refine_ls_number_parameters 122
_refine_ls_number_reflns 1236
_refine_ls_number_restraints 66
_refine_ls_restrained_S_all 1.842
_refine_ls_R_factor_all 0.2050
_refine_ls_R_factor_gt 0.1848
_refine_ls_shift/su_max 0.000
_refine_ls_shift/su_mean 0.000
_refine_ls_structure_factor_coef Fsqd
_refine_ls_weighting_details 'w=1/[\s^2^(Fo^2^)+(0.2000P)^2^] where P=(Fo^2^+2Fc^2^)/3'
_refine_ls_weighting_scheme calc
_refine_ls_wR_factor_gt 0.4317
_refine_ls_wR_factor_ref 0.4500
_reflns_Friedel_coverage 0.000
_reflns_number_gt 930
_reflns_number_total 1236
_reflns_threshold_expression 'I > 2\s(I)'
_cod_data_source_file am1c17080_si_002.cif
_cod_data_source_block 3717
_cod_database_code 4519090
_shelx_shelxl_version_number 2018/1
_shelx_space_group_comment
;
The symmetry employed for this shelxl refinement is uniquely defined
by the following loop, which should always be used as a source of
symmetry information in preference to the above space-group names.
They are only intended as comments.
;
_shelx_estimated_absorpt_t_max 0.513
_shelx_estimated_absorpt_t_min 0.206
_reflns_odcompleteness_completeness 98.97
_reflns_odcompleteness_iscentric 1
_reflns_odcompleteness_theta 66.97
_olex2_refinement_description
;
1. Fixed Uiso
 At 1.2 times of:
  All C(H) groups, All O(H,H) groups
2. Uiso/Uaniso restraints and constraints
Uanis(O2) \\sim Ueq, Uanis(O4) \\sim Ueq, Uanis(C1) \\sim Ueq, Uanis(C2) \\sim
Ueq, Uanis(C3) \\sim Ueq, Uanis(C4) \\sim Ueq, Uanis(C5) \\sim Ueq, Uanis(O5)
\\sim Ueq: with sigma of 0.01 and sigma for terminal atoms of 0.02
Uanis(O1) \\sim Ueq: with sigma of 0.005 and sigma for terminal atoms of 0.01
Uanis(F1) \\sim Ueq, Uanis(F2) \\sim Ueq: with sigma of 0.05 and sigma for
terminal atoms of 0.1
3. Others
 Fixed Sof: H6A(0.5) H6B(0.5)
4.a Riding coordinates:
 O6(H6A,H6B)
4.b Aromatic/amide H refined with riding coordinates:
 C3(H3), C4(H4)
;
_olex2_submission_special_instructions 'No special instructions were received'
_oxdiff_exptl_absorpt_empirical_details
;
Empirical correction (ABSPACK) includes:
- Absorption correction using spherical harmonics
- Frame scaling
;
_oxdiff_exptl_absorpt_empirical_full_max 2.385
_oxdiff_exptl_absorpt_empirical_full_min 0.511

loop_
_space_group_symop_operation_xyz
'x, y, z'
'-x, -y, z+1/2'
'-x, y+1/2, -z+1/2'
'x, -y+1/2, -z'
'-x, -y, -z'
'x, y, -z-1/2'
'x, -y-1/2, z-1/2'
'-x, y-1/2, z'

loop_
_atom_site_label
_atom_site_type_symbol
_atom_site_fract_x
_atom_site_fract_y
_atom_site_fract_z
_atom_site_U_iso_or_equiv
_atom_site_adp_type
_atom_site_occupancy
_atom_site_site_symmetry_order
_atom_site_calc_flag
_atom_site_refinement_flags_posn
_atom_site_refinement_flags_adp
_atom_site_refinement_flags_occupancy
_atom_site_disorder_assembly
_atom_site_disorder_group
Fe1 Fe 0.8134(10) 0.750000 0.500000 0.0182(13) Uani 1 2 d S T P . .
Fe2 Fe 0.8230(7) 0.62749(13) 0.37435(17) 0.0188(12) Uani 1 1 d . . . . .
O1 O 0.807(3) 0.6869(5) 0.5828(9) 0.022(3) Uani 1 1 d . U . . .
O3 O 1.166(4) 0.4463(5) 0.6722(9) 0.028(3) Uani 1 1 d . . . . .
O2 O 0.828(4) 0.6096(6) 0.5060(10) 0.034(4) Uani 1 1 d . U . . .
F1 F 0.337(6) 0.750000 0.500000 0.069(8) Uani 1 2 d S TU P . .
O4 O 0.808(5) 0.7042(6) 0.3968(11) 0.039(4) Uani 1 1 d . U . . .
F2 F 0.354(4) 0.6274(7) 0.3763(14) 0.064(5) Uani 1 1 d . U . . .
C1 C 0.830(5) 0.6396(8) 0.5799(13) 0.020(4) Uani 1 1 d . U . . .
O5 O 0.817(7) 0.6512(9) 0.250000 0.042(6) Uani 1 2 d S TU P . .
O6 O 0.316(6) 0.7472(9) 0.250000 0.040(6) Uani 1 2 d S T P . .
H6A H 0.433748 0.727307 0.285970 0.048 Uiso 0.5 1 d R . . . .
H6B H 0.192728 0.727467 0.215100 0.048 Uiso 0.5 1 d R . . . .
C6 C 1.128(7) 0.4700(11) 0.750000 0.027(6) Uani 1 2 d S T P . .
C2 C 0.879(6) 0.6073(8) 0.6669(14) 0.027(5) Uani 1 1 d . U . . .
C3 C 0.831(7) 0.6350(10) 0.750000 0.019(6) Uani 1 2 d S TU P . .
H3 H 0.767443 0.670920 0.750000 0.023 Uiso 1 2 calc RS T P . .
C5 C 1.017(8) 0.5252(11) 0.750000 0.028(6) Uani 1 2 d S TU P . .
C4 C 0.979(6) 0.5547(8) 0.6661(15) 0.032(5) Uani 1 1 d . U . . .
H4 H 1.022241 0.537876 0.610382 0.038 Uiso 1 1 calc R . . . .

loop_
_atom_site_aniso_label
_atom_site_aniso_U_11
_atom_site_aniso_U_22
_atom_site_aniso_U_33
_atom_site_aniso_U_23
_atom_site_aniso_U_13
_atom_site_aniso_U_12
Fe1 0.006(2) 0.044(3) 0.0042(19) 0.0001(16) 0.000 0.000
Fe2 0.0023(17) 0.051(2) 0.0036(16) 0.0004(11) -0.0006(9) 0.0003(12)
O1 0.025(5) 0.028(5) 0.012(4) 0.001(4) -0.005(4) 0.002(4)
O3 0.044(10) 0.029(7) 0.011(7) -0.004(5) -0.001(6) 0.007(6)
O2 0.047(8) 0.041(7) 0.015(6) 0.001(5) 0.001(6) 0.006(5)
F1 0.067(17) 0.035(11) 0.10(2) 0.044(12) 0.000 0.000
O4 0.067(9) 0.029(6) 0.021(7) 0.000(5) 0.002(6) -0.006(6)
F2 0.033(9) 0.077(12) 0.081(14) -0.020(9) -0.011(8) 0.012(7)
C1 0.021(8) 0.032(7) 0.007(7) 0.004(6) -0.003(6) -0.003(6)
O5 0.067(10) 0.038(8) 0.020(8) 0.000 0.000 0.002(7)
O6 0.034(14) 0.060(15) 0.024(12) 0.000 0.000 0.000(10)
C6 0.018(16) 0.038(16) 0.025(16) 0.000 0.000 0.000(11)
C2 0.026(8) 0.036(8) 0.020(8) -0.008(7) -0.003(7) -0.003(6)
C3 0.020(9) 0.023(9) 0.015(9) 0.000 0.000 0.002(7)
C5 0.030(10) 0.032(9) 0.022(10) 0.000 0.000 0.003(8)
C4 0.026(9) 0.046(8) 0.024(8) -0.002(7) 0.001(7) -0.002(7)

loop_
_atom_type_symbol
_atom_type_description
_atom_type_scat_dispersion_real
_atom_type_scat_dispersion_imag
_atom_type_scat_source
C C 0.0181 0.0091 'International Tables Vol C Tables 4.2.6.8 and 6.1.1.4'
H H 0.0000 0.0000 'International Tables Vol C Tables 4.2.6.8 and 6.1.1.4'
F F 0.0727 0.0534 'International Tables Vol C Tables 4.2.6.8 and 6.1.1.4'
Fe Fe -1.1336 3.1974 'International Tables Vol C Tables 4.2.6.8 and 6.1.1.4'
O O 0.0492 0.0322 'International Tables Vol C Tables 4.2.6.8 and 6.1.1.4'

loop_
_geom_angle_atom_site_label_1
_geom_angle_atom_site_label_2
_geom_angle_atom_site_label_3
_geom_angle
_geom_angle_site_symmetry_1
_geom_angle_site_symmetry_3
_geom_angle_publ_flag
O1 Fe1 O1 178.6(8) 4_566 . ?
O1 Fe1 F1 90.7(4) . 1_655 ?
O1 Fe1 F1 90.7(4) 4_566 1_655 ?
F1 Fe1 O1 89.3(4) . 4_566 ?
F1 Fe1 O1 89.3(4) . . ?
F1 Fe1 F1 180.000(14) . 1_655 ?
F1 Fe1 O4 89.3(6) . 4_566 ?
F1 Fe1 O4 89.3(6) . . ?
O4 Fe1 O1 89.8(6) . 4_566 ?
O4 Fe1 O1 90.2(6) 4_566 4_566 ?
O4 Fe1 O1 89.8(6) 4_566 . ?
O4 Fe1 O1 90.2(6) . . ?
O4 Fe1 F1 90.7(6) 4_566 1_655 ?
O4 Fe1 F1 90.7(6) . 1_655 ?
O4 Fe1 O4 178.6(11) . 4_566 ?
O3 Fe2 O2 97.1(6) 5_766 . ?
O3 Fe2 F2 89.0(6) 5_766 1_655 ?
O2 Fe2 F2 88.6(8) . 1_655 ?
O4 Fe2 O3 169.5(6) . 5_766 ?
O4 Fe2 O2 93.4(7) . . ?
O4 Fe2 F2 91.6(7) . 1_655 ?
F2 Fe2 O3 91.5(7) . 5_766 ?
F2 Fe2 O2 89.7(8) . . ?
F2 Fe2 O4 88.2(7) . . ?
F2 Fe2 F2 178.3(12) . 1_655 ?
F2 Fe2 O5 90.2(10) . . ?
O5 Fe2 O3 87.9(8) . 5_766 ?
O5 Fe2 O2 175.1(8) . . ?
O5 Fe2 O4 81.6(8) . . ?
O5 Fe2 F2 91.5(10) . 1_655 ?
C1 O1 Fe1 140.3(13) . . ?
C6 O3 Fe2 137.5(15) . 5_766 ?
C1 O2 Fe2 132.1(13) . . ?
Fe1 F1 Fe1 180.0 . 1_455 ?
Fe1 O4 Fe2 136.9(9) . . ?
Fe2 F2 Fe2 178.3(12) . 1_455 ?
O1 C1 O2 126.7(17) . . ?
O1 C1 C2 120.7(17) . . ?
O2 C1 C2 112.5(16) . . ?
Fe2 O5 Fe2 143.8(13) . 6_556 ?
O3 C6 O3 124(2) 6_557 . ?
O3 C6 C5 118.1(12) 6_557 . ?
O3 C6 C5 118.1(12) . . ?
C3 C2 C1 116.2(18) . . ?
C4 C2 C1 122.6(18) . . ?
C4 C2 C3 121.1(19) . . ?
C2 C3 C2 119(2) . 6_557 ?
C4 C5 C6 121.4(13) . . ?
C4 C5 C6 121.4(13) 6_557 . ?
C4 C5 C4 117(3) . 6_557 ?
C2 C4 C5 121(2) . . ?

loop_
_geom_bond_atom_site_label_1
_geom_bond_atom_site_label_2
_geom_bond_distance
_geom_bond_site_symmetry_2
_geom_bond_publ_flag
Fe1 O1 1.987(13) . ?
Fe1 O1 1.987(13) 4_566 ?
Fe1 F1 2.00(2) 1_655 ?
Fe1 F1 1.81(2) . ?
Fe1 O4 1.891(16) . ?
Fe1 O4 1.891(16) 4_566 ?
Fe2 O3 1.968(13) 5_766 ?
Fe2 O2 1.971(15) . ?
Fe2 O4 1.948(15) . ?
Fe2 F2 1.788(16) . ?
Fe2 F2 2.023(16) 1_655 ?
Fe2 O5 1.908(8) . ?
O1 C1 1.19(2) . ?
O3 C6 1.287(19) . ?
O2 C1 1.31(3) . ?
C1 C2 1.52(3) . ?
C6 C5 1.44(4) . ?
C2 C3 1.41(2) . ?
C2 C4 1.37(3) . ?
C5 C4 1.44(3) . ?
C5 C4 1.44(3) 6_557 ?
